data_4340674
loop_
_publ_author_name
'Mullane, Kimberly C.'
'Lewis, Andrew J.'
'Yin, Haolin'
'Carroll, Patrick J.'
'Schelter, Eric J.'

_publ_section_title
;
 Anomalous one-electron processes in the chemistry of uranium nitrogen
 multiple bonds.
;
_journal_issue 17
_journal_name_full 'Inorganic chemistry'
_journal_page_first 9129
_journal_page_last 9139
_journal_paper_doi 10.1021/ic501149u
_journal_volume 53
_journal_year 2014
_chemical_formula_sum 'C37 H69 N4 Si6 U'
_chemical_formula_weight 976.53
_space_group_IT_number 148
_symmetry_cell_setting rhombohedral
_symmetry_Int_Tables_number 148
_symmetry_space_group_name_Hall '-R 3'
_symmetry_space_group_name_H-M 'R -3 :H'
_atom_sites_solution_hydrogens geom
_atom_sites_solution_primary direct
_audit_creation_method SHELXL-97
_cell_angle_alpha 90.00
_cell_angle_beta 90.00
_cell_angle_gamma 120.00
_cell_formula_units_Z 6
_cell_length_a 14.5991(10)
_cell_length_b 14.5991(10)
_cell_length_c 46.380(4)
_cell_measurement_temperature 143(1)
_cell_volume 8560.8(11)
_computing_data_collection 'Bruker APEX2'
_computing_data_reduction 'Bruker SAINT'
_computing_structure_refinement 'SHELXL-97 (Sheldrick, 2008)'
_computing_structure_solution 'SHELXS-97 (Sheldrick, 2008)'
_diffrn_ambient_temperature 143(1)
_diffrn_measured_fraction_theta_full 0.990
_diffrn_measured_fraction_theta_max 0.990
_diffrn_measurement_device 'CCD Area Detector'
_diffrn_measurement_device_type 'Bruker APEXII'
_diffrn_measurement_method 'phi and omega scans'
_diffrn_radiation_monochromator graphite
_diffrn_radiation_source 'sealed tube'
_diffrn_radiation_type MoK\a
_diffrn_radiation_wavelength 0.71073
_diffrn_reflns_av_R_equivalents 0.0328
_diffrn_reflns_av_sigmaI/netI 0.0234
_diffrn_reflns_limit_h_max 18
_diffrn_reflns_limit_h_min -18
_diffrn_reflns_limit_k_max 18
_diffrn_reflns_limit_k_min -18
_diffrn_reflns_limit_l_max 59
_diffrn_reflns_limit_l_min -60
_diffrn_reflns_number 25970
_diffrn_reflns_theta_full 27.55
_diffrn_reflns_theta_max 27.55
_diffrn_reflns_theta_min 2.38
_exptl_absorpt_coefficient_mu 2.993
_exptl_absorpt_correction_T_max 0.7456
_exptl_absorpt_correction_T_min 0.5107
_exptl_absorpt_correction_type multi-scan
_exptl_absorpt_process_details '(SADABS; Sheldrick, 2007)'
_exptl_crystal_density_diffrn 1.137
_exptl_crystal_density_method 'not measured'
_exptl_crystal_F_000 2970
_exptl_crystal_size_max 0.45
_exptl_crystal_size_mid 0.42
_exptl_crystal_size_min 0.30
_refine_diff_density_max 1.560
_refine_diff_density_min -0.512
_refine_diff_density_rms 0.097
_refine_ls_extinction_method none
_refine_ls_goodness_of_fit_ref 0.635
_refine_ls_hydrogen_treatment constr
_refine_ls_matrix_type full
_refine_ls_number_parameters 152
_refine_ls_number_reflns 4369
_refine_ls_number_restraints 0
_refine_ls_restrained_S_all 0.635
_refine_ls_R_factor_all 0.0415
_refine_ls_R_factor_gt 0.0278
_refine_ls_shift/su_max 0.000
_refine_ls_shift/su_mean 0.000
_refine_ls_structure_factor_coef Fsqd
_refine_ls_weighting_details 'calc w=1/[\s^2^(Fo^2^)+(0.0782P)^2^+152.7262P] where P=(Fo^2^+2Fc^2^)/3'
_refine_ls_weighting_scheme calc
_refine_ls_wR_factor_gt 0.0795
_refine_ls_wR_factor_ref 0.0923
_reflns_number_gt 3309
_reflns_number_total 4369
_reflns_threshold_expression >2sigma(I)
_cod_data_source_file ic501149u_si_002.cif
_cod_data_source_block 4
_cod_depositor_comments
;
The following automatic conversions were performed:
'_atom_site_symetry_multiplicity' tag replaced with
'_atom_site_symmetry_multiplicity'.

Automatic conversion script
Id: cif_correct_tags 1440 2010-10-19 06:21:57Z saulius 

 Adding full bibliography for 4340671--4340680.cif.
;
_cod_original_sg_symbol_H-M 'R -3     '
_cod_database_code 4340674

loop_
_symmetry_equiv_pos_as_xyz
'x, y, z'
'-y, x-y, z'
'-x+y, -x, z'
'x+2/3, y+1/3, z+1/3'
'-y+2/3, x-y+1/3, z+1/3'
'-x+y+2/3, -x+1/3, z+1/3'
'x+1/3, y+2/3, z+2/3'
'-y+1/3, x-y+2/3, z+2/3'
'-x+y+1/3, -x+2/3, z+2/3'
'-x, -y, -z'
'y, -x+y, -z'
'x-y, x, -z'
'-x+2/3, -y+1/3, -z+1/3'
'y+2/3, -x+y+1/3, -z+1/3'
'x-y+2/3, x+1/3, -z+1/3'
'-x+1/3, -y+2/3, -z+2/3'
'y+1/3, -x+y+2/3, -z+2/3'
'x-y+1/3, x+2/3, -z+2/3'

loop_
_atom_site_label
_atom_site_type_symbol
_atom_site_fract_x
_atom_site_fract_y
_atom_site_fract_z
_atom_site_U_iso_or_equiv
_atom_site_adp_type
_atom_site_occupancy
_atom_site_symmetry_multiplicity
_atom_site_calc_flag
_atom_site_refinement_flags
U1 U 0.6667 0.3333 0.083878(4) 0.02622(8) Uani 1 3 d S
Si1 Si 0.41404(8) 0.27946(8) 0.07954(2) 0.0350(2) Uani 1 1 d .
Si2 Si 0.45213(9) 0.14571(10) 0.03823(2) 0.0430(3) Uani 1 1 d .
N1 N 0.6667 0.3333 0.12611(10) 0.0297(10) Uani 1 3 d S
N2 N 0.5031(2) 0.2466(2) 0.06410(6) 0.0324(6) Uani 1 1 d .
C1 C 0.6667 0.3333 0.15797(12) 0.0285(11) Uani 1 3 d S
C2 C 0.5869(3) 0.2206(3) 0.16873(7) 0.0289(6) Uani 1 1 d .
C3 C 0.6112(3) 0.1713(3) 0.19055(9) 0.0377(8) Uani 1 1 d .
H3 H 0.6769 0.2067 0.1995 0.050 Uiso 1 1 calc R
C4 C 0.5381(3) 0.0695(3) 0.19902(10) 0.0468(10) Uani 1 1 d .
H4 H 0.5553 0.0368 0.2136 0.062 Uiso 1 1 calc R
C5 C 0.4402(3) 0.0161(3) 0.18610(10) 0.0490(10) Uani 1 1 d .
H5 H 0.3922 -0.0530 0.1915 0.065 Uiso 1 1 calc R
C6 C 0.4134(3) 0.0651(3) 0.16521(9) 0.0475(10) Uani 1 1 d .
H6 H 0.3465 0.0301 0.1569 0.063 Uiso 1 1 calc R
C7 C 0.4866(3) 0.1670(3) 0.15658(8) 0.0391(8) Uani 1 1 d .
H7 H 0.4682 0.1999 0.1424 0.052 Uiso 1 1 calc R
C8 C 0.4847(3) 0.3850(3) 0.10757(8) 0.0391(8) Uani 1 1 d .
H8a H 0.4806 0.3524 0.1259 0.059 Uiso 1 1 calc R
H8b H 0.4521 0.4279 0.1090 0.059 Uiso 1 1 calc R
H8c H 0.5576 0.4284 0.1022 0.059 Uiso 1 1 calc R
C9 C 0.3014(3) 0.1621(3) 0.09734(9) 0.0462(9) Uani 1 1 d .
H9a H 0.2575 0.1124 0.0829 0.069 Uiso 1 1 calc R
H9b H 0.2605 0.1846 0.1083 0.069 Uiso 1 1 calc R
H9c H 0.3286 0.1292 0.1099 0.069 Uiso 1 1 calc R
C10 C 0.3553(4) 0.3372(4) 0.05467(10) 0.0559(12) Uani 1 1 d .
H10a H 0.4106 0.3938 0.0438 0.084 Uiso 1 1 calc R
H10b H 0.3181 0.3638 0.0657 0.084 Uiso 1 1 calc R
H10c H 0.3070 0.2834 0.0417 0.084 Uiso 1 1 calc R
C11 C 0.3933(4) 0.0125(3) 0.05511(11) 0.0593(12) Uani 1 1 d .
H11a H 0.4468 0.0071 0.0657 0.089 Uiso 1 1 calc R
H11b H 0.3653 -0.0407 0.0404 0.089 Uiso 1 1 calc R
H11c H 0.3375 0.0025 0.0680 0.089 Uiso 1 1 calc R
C12 C 0.3452(4) 0.1437(5) 0.01541(11) 0.0640(14) Uani 1 1 d .
H12a H 0.2860 0.1300 0.0274 0.096 Uiso 1 1 calc R
H12b H 0.3233 0.0891 0.0011 0.096 Uiso 1 1 calc R
H12c H 0.3717 0.2109 0.0061 0.096 Uiso 1 1 calc R
C13 C 0.5548(4) 0.1620(4) 0.01175(9) 0.0497(10) Uani 1 1 d .
H13a H 0.5757 0.2246 0.0005 0.074 Uiso 1 1 calc R
H13b H 0.5266 0.1016 -0.0008 0.074 Uiso 1 1 calc R
H13c H 0.6151 0.1683 0.0218 0.074 Uiso 1 1 calc R

loop_
_atom_site_aniso_label
_atom_site_aniso_U_11
_atom_site_aniso_U_22
_atom_site_aniso_U_33
_atom_site_aniso_U_23
_atom_site_aniso_U_13
_atom_site_aniso_U_12
U1 0.02890(9) 0.02890(9) 0.02086(12) 0.000 0.000 0.01445(5)
Si1 0.0357(5) 0.0426(5) 0.0299(5) -0.0035(4) -0.0045(4) 0.0219(4)
Si2 0.0406(6) 0.0483(6) 0.0380(6) -0.0145(5) -0.0056(4) 0.0206(5)
N1 0.0307(15) 0.0307(15) 0.028(2) 0.000 0.000 0.0154(7)
N2 0.0315(14) 0.0364(15) 0.0291(15) -0.0030(12) -0.0006(11) 0.0169(13)
C1 0.0278(16) 0.0278(16) 0.030(3) 0.000 0.000 0.0139(8)
C2 0.0346(17) 0.0291(15) 0.0247(15) 0.0003(12) 0.0044(13) 0.0171(14)
C3 0.0366(19) 0.0396(19) 0.041(2) 0.0046(15) 0.0074(15) 0.0220(16)
C4 0.047(2) 0.044(2) 0.054(2) 0.0192(19) 0.0174(19) 0.0269(19)
C5 0.044(2) 0.0324(19) 0.065(3) 0.0073(18) 0.020(2) 0.0153(17)
C6 0.037(2) 0.044(2) 0.046(2) -0.0071(18) 0.0054(17) 0.0093(17)
C7 0.0340(18) 0.0385(19) 0.0363(19) -0.0011(15) -0.0011(15) 0.0119(15)
C8 0.042(2) 0.048(2) 0.0324(19) -0.0054(16) -0.0029(15) 0.0257(18)
C9 0.0351(19) 0.054(2) 0.044(2) -0.0035(18) 0.0037(16) 0.0179(18)
C10 0.068(3) 0.068(3) 0.050(2) -0.011(2) -0.021(2) 0.048(3)
C11 0.055(3) 0.040(2) 0.068(3) -0.012(2) 0.004(2) 0.012(2)
C12 0.052(3) 0.083(4) 0.059(3) -0.036(3) -0.025(2) 0.035(3)
C13 0.052(2) 0.061(3) 0.036(2) -0.0164(19) -0.0049(18) 0.029(2)

loop_
_atom_type_symbol
_atom_type_description
_atom_type_scat_dispersion_real
_atom_type_scat_dispersion_imag
_atom_type_scat_source
C C 0.0033 0.0016 'International Tables Vol C Tables 4.2.6.8 and 6.1.1.4'
H H 0.0000 0.0000 'International Tables Vol C Tables 4.2.6.8 and 6.1.1.4'
N N 0.0061 0.0033 'International Tables Vol C Tables 4.2.6.8 and 6.1.1.4'
Si Si 0.0817 0.0704 'International Tables Vol C Tables 4.2.6.8 and 6.1.1.4'
U U -9.6767 9.6646 'International Tables Vol C Tables 4.2.6.8 and 6.1.1.4'

loop_
_geom_angle_atom_site_label_1
_geom_angle_atom_site_label_2
_geom_angle_atom_site_label_3
_geom_angle
_geom_angle_site_symmetry_1
_geom_angle_site_symmetry_3
N1 U1 N2 113.90(7) . 2_655
N1 U1 N2 113.90(7) . .
N2 U1 N2 104.70(8) 2_655 .
N1 U1 N2 113.90(7) . 3_665
N2 U1 N2 104.70(8) 2_655 3_665
N2 U1 N2 104.70(8) . 3_665
N1 U1 Si1 93.420(17) . 2_655
N2 U1 Si1 28.34(8) 2_655 2_655
N2 U1 Si1 97.45(8) . 2_655
N2 U1 Si1 132.68(8) 3_665 2_655
N1 U1 Si1 93.420(17) . 3_665
N2 U1 Si1 97.45(8) 2_655 3_665
N2 U1 Si1 132.68(8) . 3_665
N2 U1 Si1 28.34(7) 3_665 3_665
Si1 U1 Si1 119.647(4) 2_655 3_665
N1 U1 Si1 93.420(17) . .
N2 U1 Si1 132.68(8) 2_655 .
N2 U1 Si1 28.34(7) . .
N2 U1 Si1 97.45(8) 3_665 .
Si1 U1 Si1 119.647(4) 2_655 .
Si1 U1 Si1 119.647(4) 3_665 .
N2 Si1 C10 116.23(19) . .
N2 Si1 C9 111.30(18) . .
C10 Si1 C9 107.1(2) . .
N2 Si1 C8 109.20(16) . .
C10 Si1 C8 104.2(2) . .
C9 Si1 C8 108.41(19) . .
N2 Si1 U1 37.95(10) . .
C10 Si1 U1 128.78(18) . .
C9 Si1 U1 123.04(14) . .
C8 Si1 U1 71.29(12) . .
N2 Si2 C13 111.65(17) . .
N2 Si2 C11 111.77(19) . .
C13 Si2 C11 109.5(2) . .
N2 Si2 C12 113.58(19) . .
C13 Si2 C12 103.9(2) . .
C11 Si2 C12 106.0(3) . .
C1 N1 U1 180.0 . .
Si1 N2 Si2 116.77(17) . .
Si1 N2 U1 113.71(14) . .
Si2 N2 U1 129.28(16) . .
N1 C1 C2 108.8(2) . 2_655
N1 C1 C2 108.8(2) . .
C2 C1 C2 110.1(2) 2_655 .
N1 C1 C2 108.8(2) . 3_665
C2 C1 C2 110.1(2) 2_655 3_665
C2 C1 C2 110.1(2) . 3_665
C3 C2 C7 118.3(3) . .
C3 C2 C1 122.4(3) . .
C7 C2 C1 119.3(3) . .
C2 C3 C4 120.3(4) . .
C5 C4 C3 120.6(4) . .
C4 C5 C6 119.9(4) . .
C5 C6 C7 119.7(4) . .
C6 C7 C2 121.2(4) . .

loop_
_geom_bond_atom_site_label_1
_geom_bond_atom_site_label_2
_geom_bond_distance
_geom_bond_site_symmetry_2
U1 N1 1.959(5) .
U1 N2 2.264(3) 2_655
U1 N2 2.264(3) .
U1 N2 2.264(3) 3_665
U1 Si1 3.3706(10) 2_655
U1 Si1 3.3706(10) 3_665
U1 Si1 3.3706(10) .
Si1 N2 1.748(3) .
Si1 C10 1.870(4) .
Si1 C9 1.871(4) .
Si1 C8 1.881(4) .
Si2 N2 1.752(3) .
Si2 C13 1.858(4) .
Si2 C11 1.860(5) .
Si2 C12 1.874(5) .
N1 C1 1.478(7) .
C1 C2 1.548(4) 2_655
C1 C2 1.548(4) .
C1 C2 1.548(4) 3_665
C2 C3 1.387(5) .
C2 C7 1.388(5) .
C3 C4 1.384(5) .
C4 C5 1.377(6) .
C5 C6 1.371(6) .
C6 C7 1.388(5) .

loop_
_platon_squeeze_void_nr
_platon_squeeze_void_average_x
_platon_squeeze_void_average_y
_platon_squeeze_void_average_z
_platon_squeeze_void_volume
_platon_squeeze_void_count_electrons
_platon_squeeze_void_content
1 0.000 0.000 0.000 334 37 ' '
2 0.000 0.000 0.500 512 53 ' '
3 0.333 0.667 0.667 336 37 ' '
4 0.333 0.667 0.167 510 53 ' '
5 0.667 0.333 0.333 333 37 ' '
6 0.667 0.333 0.833 508 53 ' '
